data_1540069
loop_
_publ_author_name
'Helfrich, W.J.'
'Dodd, R.A.'

_publ_section_title
;
 Densities and lattice parameters of tin (indium) solid solutions
;
_journal_name_full 'Acta Metallurgica'
_journal_page_first 667
_journal_page_last 669
_journal_volume 12
_journal_year 1964
_journal_paper_doi 10.1016/0001-6160(64)90039-2
_chemical_formula_sum Sn
_space_group_IT_number 139
_symmetry_space_group_name_Hall '-I 4 2'
_symmetry_space_group_name_H-M 'I 4/m m m'
_cell_angle_alpha 90
_cell_angle_beta 90
_cell_angle_gamma 90
_cell_formula_units_Z 2
_cell_length_a 3.1815
_cell_length_b 3.1815
_cell_length_c 5.8313
_cell_volume 59.024
_citation_journal_id_ASTM AMETAR
_cod_data_source_file Helfrich_AMETAR_1964_67.cif
_cod_data_source_block Sn1
_cod_original_cell_volume 59.02408
_cod_original_formula_sum Sn1
_cod_database_code 1540069

loop_
_symmetry_equiv_pos_as_xyz
x,y,z
-y,x,z
-x,-y,z
y,-x,z
x,-y,-z
y,x,-z
-x,y,-z
-y,-x,-z
-x,-y,-z
y,-x,-z
x,y,-z
-y,x,-z
-x,y,z
-y,-x,z
x,-y,z
y,x,z
x+1/2,y+1/2,z+1/2
-y+1/2,x+1/2,z+1/2
-x+1/2,-y+1/2,z+1/2
y+1/2,-x+1/2,z+1/2
x+1/2,-y+1/2,-z+1/2
y+1/2,x+1/2,-z+1/2
-x+1/2,y+1/2,-z+1/2
-y+1/2,-x+1/2,-z+1/2
-x+1/2,-y+1/2,-z+1/2
y+1/2,-x+1/2,-z+1/2
x+1/2,y+1/2,-z+1/2
-y+1/2,x+1/2,-z+1/2
-x+1/2,y+1/2,z+1/2
-y+1/2,-x+1/2,z+1/2
x+1/2,-y+1/2,z+1/2
y+1/2,x+1/2,z+1/2

loop_
_atom_site_label
_atom_site_type_symbol
_atom_site_fract_x
_atom_site_fract_y
_atom_site_fract_z
_atom_site_occupancy
_atom_site_U_iso_or_equiv
Sn1 Sn 0 0 0 1 0.0
